data_4515395
loop_
_publ_author_name
'Park, So Min'
'Mazza, Samuel M.'
'Liang, Zhiming'
'Abtahi, Ashkan'
'Boehm, Alex M.'
'Parkin, Sean R.'
'Anthony, John E.'
'Graham, Kenneth R.'

_publ_section_title
;
 Processing Dependent Influence of the Hole Transport Layer Ionization
 Energy on Methylammonium Lead Iodide Perovskite Photovoltaics.
;
_journal_issue 18
_journal_name_full 'ACS applied materials &amp; interfaces'
_journal_page_first 15548
_journal_page_last 15557
_journal_paper_doi 10.1021/acsami.7b16894
_journal_volume 10
_journal_year 2018
_chemical_formula_moiety 'C88 H72 N4 O8 Si, 1.5(C2 H4 Cl2)'
_chemical_formula_sum 'C91 H78 Cl3 N4 O8 Si'
_chemical_formula_weight 1490.01
_space_group_crystal_system triclinic
_space_group_IT_number 2
_space_group_name_Hall '-P 1'
_space_group_name_H-M_alt 'P -1'
_atom_sites_solution_hydrogens difmap
_atom_sites_solution_primary direct
_atom_sites_solution_secondary difmap
_audit_creation_method 'SHELXL-2014/7 and CIFFIX'
_cell_angle_alpha 79.5986(9)
_cell_angle_beta 88.3033(9)
_cell_angle_gamma 81.2214(9)
_cell_formula_units_Z 2
_cell_length_a 10.8530(2)
_cell_length_b 12.0141(2)
_cell_length_c 30.5957(6)
_cell_measurement_reflns_used 16353
_cell_measurement_temperature 90.0(2)
_cell_measurement_theta_max 27.48
_cell_measurement_theta_min 1.00
_cell_volume 3877.81(12)
_computing_cell_refinement '<i>SCALEPACK</i> (Otwinowski & Minor, 2006)'
_computing_data_collection '<i>COLLECT</i> (Nonius, 1998)'
_computing_data_reduction '<i>DENZO-SMN</i> (Otwinowski & Minor, 2006)'
_computing_molecular_graphics '<i>XP in SHELXTL</i> (Sheldrick, 2008)'
_computing_publication_material '<i>SHELX</i> (Sheldrick, 2008) and <i>CIFFIX</i> (Parkin, 2013)'
_computing_structure_refinement '<i>SHELXL-2014/7</i> (Sheldrick, 2015b)'
_computing_structure_solution '<i>SHELXT</i> (Sheldrick, 2015a)'
_diffrn_ambient_temperature 90.0(2)
_diffrn_detector_area_resol_mean 9.1
_diffrn_measured_fraction_theta_full 0.998
_diffrn_measured_fraction_theta_max 0.992
_diffrn_measurement_device_type 'Nonius KappaCCD diffractometer'
_diffrn_measurement_method '\f and \w scans at fixed \c = 55\%'
_diffrn_radiation_type MoK\a
_diffrn_radiation_wavelength 0.71073
_diffrn_reflns_av_R_equivalents 0.0398
_diffrn_reflns_av_unetI/netI 0.0417
_diffrn_reflns_Laue_measured_fraction_full 0.998
_diffrn_reflns_Laue_measured_fraction_max 0.992
_diffrn_reflns_limit_h_max 14
_diffrn_reflns_limit_h_min -14
_diffrn_reflns_limit_k_max 15
_diffrn_reflns_limit_k_min -15
_diffrn_reflns_limit_l_max 39
_diffrn_reflns_limit_l_min -39
_diffrn_reflns_number 83163
_diffrn_reflns_point_group_measured_fraction_full 0.998
_diffrn_reflns_point_group_measured_fraction_max 0.992
_diffrn_reflns_theta_full 25.242
_diffrn_reflns_theta_max 27.569
_diffrn_reflns_theta_min 1.743
_diffrn_source 'fine-focus sealed-tube'
_exptl_absorpt_coefficient_mu 0.195
_exptl_absorpt_correction_T_max 0.746
_exptl_absorpt_correction_T_min 0.648
_exptl_absorpt_correction_type multi-scan
_exptl_absorpt_process_details '<i>SADABS</i> (Krause et al., 2015)'
_exptl_crystal_colour 'dirty yellow'
_exptl_crystal_density_diffrn 1.276
_exptl_crystal_description 'cut block'
_exptl_crystal_F_000 1562
_exptl_crystal_size_max 0.400
_exptl_crystal_size_mid 0.400
_exptl_crystal_size_min 0.110
_refine_diff_density_max 0.329
_refine_diff_density_min -0.482
_refine_diff_density_rms 0.052
_refine_ls_extinction_method none
_refine_ls_goodness_of_fit_ref 1.051
_refine_ls_hydrogen_treatment constr
_refine_ls_matrix_type full
_refine_ls_number_parameters 1004
_refine_ls_number_reflns 17808
_refine_ls_number_restraints 90
_refine_ls_restrained_S_all 1.049
_refine_ls_R_factor_all 0.0778
_refine_ls_R_factor_gt 0.0529
_refine_ls_shift/su_max 0.001
_refine_ls_shift/su_mean 0.000
_refine_ls_structure_factor_coef Fsqd
_refine_ls_weighting_details 'w=1/[\s^2^(Fo^2^)+(0.0649P)^2^+1.6179P] where P=(Fo^2^+2Fc^2^)/3'
_refine_ls_weighting_scheme calc
_refine_ls_wR_factor_gt 0.1230
_refine_ls_wR_factor_ref 0.1380
_reflns_Friedel_coverage 0.000
_reflns_number_gt 12851
_reflns_number_total 17808
_reflns_threshold_expression 'I > 2\s(I)'
_cod_data_source_file am7b16894_si_002.cif
_cod_data_source_block k15165
_cod_database_code 4515395
_shelx_shelxl_version_number 2014/7
_shelx_space_group_comment
; 
The symmetry employed for this shelxl refinement is uniquely defined 
by the following loop, which should always be used as a source of 
symmetry information in preference to the above space-group names. 
They are only intended as comments. 
;
_shelx_estimated_absorpt_t_min 0.926
_shelx_estimated_absorpt_t_max 0.979
_exptl_absorpt_special_details
; 
In addition to absorption, multi-scan techniques also correct other slowly 
varying changes in scale factor over reciprocal space, such as those caused 
by x-ray beam inhomogeneity, goniometer imperfection, crystal decomposition, 
crystal longer than the x-ray beam cross section, absorption by the crystal 
mount etc.  These account, by and large, for much of the difference between 
estimated values of Tmin and Tmax and the _exptl_absorpt_correction_ values. 
;

loop_
_space_group_symop_operation_xyz
'x, y, z'
'-x, -y, -z'

loop_
_atom_site_label
_atom_site_type_symbol
_atom_site_fract_x
_atom_site_fract_y
_atom_site_fract_z
_atom_site_U_iso_or_equiv
_atom_site_adp_type
_atom_site_occupancy
_atom_site_site_symmetry_order
_atom_site_calc_flag
_atom_site_refinement_flags_posn
_atom_site_refinement_flags_adp
_atom_site_refinement_flags_occupancy
_atom_site_disorder_assembly
_atom_site_disorder_group
Si1 Si 0.34726(4) 0.33371(4) 0.73524(2) 0.02268(11) Uani 1 1 d . . . . .
N1 N 0.59432(15) 0.79339(13) 0.89172(5) 0.0312(4) Uani 1 1 d . . . . .
N2 N -0.33822(14) 0.74354(13) 0.63093(5) 0.0291(3) Uani 1 1 d . . . . .
N3 N 0.93635(14) 0.26267(13) 0.54095(5) 0.0278(3) Uani 1 1 d . . . . .
N4 N 0.09968(15) -0.25586(13) 0.89966(5) 0.0297(3) Uani 1 1 d . . . . .
O1 O 0.63638(15) 0.68742(13) 1.07652(4) 0.0423(4) Uani 1 1 d . . . . .
O2 O 0.77995(13) 1.19330(11) 0.81506(5) 0.0361(3) Uani 1 1 d . . . . .
O3 O -0.42939(13) 0.88758(12) 0.44917(4) 0.0344(3) Uani 1 1 d . . . . .
O4 O -0.78751(12) 0.79862(11) 0.72359(4) 0.0307(3) Uani 1 1 d . . . . .
O5 O 1.36806(12) 0.46820(11) 0.53194(4) 0.0318(3) Uani 1 1 d . . . . .
O6 O 0.84340(13) 0.12160(12) 0.38235(4) 0.0356(3) Uani 1 1 d . . . . .
O7 O -0.05308(12) -0.58231(11) 0.81277(4) 0.0321(3) Uani 1 1 d . . . . .
O8 O 0.16892(14) -0.39403(13) 1.08257(4) 0.0423(4) Uani 1 1 d . . . . .
C1 C 0.39449(16) 0.42859(15) 0.76953(6) 0.0255(4) Uani 1 1 d . . . . .
C2 C 0.42634(17) 0.49469(15) 0.79077(6) 0.0264(4) Uani 1 1 d . . . . .
C3 C 0.46694(16) 0.57237(15) 0.81603(6) 0.0259(4) Uani 1 1 d . . . . .
C4 C 0.53360(17) 0.65976(16) 0.79597(6) 0.0283(4) Uani 1 1 d . . . . .
H4A H 0.5498 0.6693 0.7649 0.034 Uiso 1 1 calc R U . . .
C5 C 0.57594(17) 0.73192(16) 0.82048(6) 0.0295(4) Uani 1 1 d . . . . .
H5A H 0.6217 0.7897 0.8062 0.035 Uiso 1 1 calc R U . . .
C6 C 0.55216(17) 0.72088(16) 0.86640(6) 0.0274(4) Uani 1 1 d . . . . .
C7 C 0.48470(17) 0.63403(16) 0.88633(6) 0.0292(4) Uani 1 1 d . . . . .
H7A H 0.4669 0.6252 0.9172 0.035 Uiso 1 1 calc R U . . .
C8 C 0.44396(17) 0.56137(16) 0.86159(6) 0.0274(4) Uani 1 1 d . . . . .
H8A H 0.3994 0.5027 0.8759 0.033 Uiso 1 1 calc R U . . .
C9 C 0.60003(18) 0.76478(16) 0.93906(6) 0.0293(4) Uani 1 1 d . . . . .
C10 C 0.67031(18) 0.66382(17) 0.96034(6) 0.0331(4) Uani 1 1 d . . . . .
H10A H 0.7126 0.6111 0.9433 0.040 Uiso 1 1 calc R U . . .
C11 C 0.6789(2) 0.63987(18) 1.00607(7) 0.0364(5) Uani 1 1 d . . . . .
H11A H 0.7258 0.5702 1.0203 0.044 Uiso 1 1 calc R U . . .
C12 C 0.61893(19) 0.71760(17) 1.03140(6) 0.0321(4) Uani 1 1 d . . . . .
C13 C 0.54808(19) 0.81812(17) 1.01070(6) 0.0330(4) Uani 1 1 d . . . . .
H13A H 0.5064 0.8711 1.0278 0.040 Uiso 1 1 calc R U . . .
C14 C 0.53861(18) 0.84065(17) 0.96451(6) 0.0315(4) Uani 1 1 d . . . . .
H14A H 0.4893 0.9091 0.9502 0.038 Uiso 1 1 calc R U . . .
C15 C 0.5788(2) 0.7658(2) 1.10357(7) 0.0451(5) Uani 1 1 d . . . . .
H15A H 0.6001 0.7354 1.1348 0.068 Uiso 1 1 calc R U . . .
H15B H 0.4881 0.7764 1.0999 0.068 Uiso 1 1 calc R U . . .
H15C H 0.6087 0.8396 1.0946 0.068 Uiso 1 1 calc R U . . .
C16 C 0.63889(17) 0.89717(15) 0.87161(6) 0.0274(4) Uani 1 1 d . . . . .
C17 C 0.56709(18) 0.97857(16) 0.84100(7) 0.0333(4) Uani 1 1 d . . . . .
H17A H 0.4869 0.9657 0.8334 0.040 Uiso 1 1 calc R U . . .
C18 C 0.61081(18) 1.07860(16) 0.82136(7) 0.0324(4) Uani 1 1 d . . . . .
H18A H 0.5615 1.1332 0.8000 0.039 Uiso 1 1 calc R U . . .
C19 C 0.72713(18) 1.09837(16) 0.83310(6) 0.0293(4) Uani 1 1 d . . . . .
C20 C 0.79865(18) 1.01833(16) 0.86432(6) 0.0313(4) Uani 1 1 d . . . . .
H20A H 0.8779 1.0322 0.8726 0.038 Uiso 1 1 calc R U . . .
C21 C 0.75486(18) 0.91826(16) 0.88352(6) 0.0307(4) Uani 1 1 d . . . . .
H21A H 0.8042 0.8638 0.9049 0.037 Uiso 1 1 calc R U . . .
C22 C 0.7035(2) 1.28501(17) 0.78774(7) 0.0398(5) Uani 1 1 d . . . . .
H22A H 0.7503 1.3491 0.7788 0.060 Uiso 1 1 calc R U . . .
H22B H 0.6290 1.3100 0.8044 0.060 Uiso 1 1 calc R U . . .
H22C H 0.6785 1.2590 0.7612 0.060 Uiso 1 1 calc R U . . .
C23 C 0.20733(17) 0.40414(15) 0.70515(6) 0.0258(4) Uani 1 1 d . . . . .
C24 C 0.11034(17) 0.45841(15) 0.68991(6) 0.0260(4) Uani 1 1 d . . . . .
C25 C -0.00497(16) 0.52708(15) 0.67407(6) 0.0248(4) Uani 1 1 d . . . . .
C26 C -0.10452(17) 0.54474(16) 0.70344(6) 0.0274(4) Uani 1 1 d . . . . .
H26A H -0.0964 0.5075 0.7336 0.033 Uiso 1 1 calc R U . . .
C27 C -0.21396(17) 0.61494(16) 0.68957(6) 0.0284(4) Uani 1 1 d . . . . .
H27A H -0.2798 0.6259 0.7102 0.034 Uiso 1 1 calc R U . . .
C28 C -0.22905(16) 0.67043(15) 0.64510(6) 0.0250(4) Uani 1 1 d . . . . .
C29 C -0.12974(17) 0.65240(15) 0.61549(6) 0.0260(4) Uani 1 1 d . . . . .
H29A H -0.1382 0.6887 0.5852 0.031 Uiso 1 1 calc R U . . .
C30 C -0.02010(16) 0.58282(15) 0.62971(6) 0.0248(4) Uani 1 1 d . . . . .
H30A H 0.0462 0.5724 0.6092 0.030 Uiso 1 1 calc R U . . .
C31 C -0.36128(16) 0.78392(15) 0.58408(6) 0.0265(4) Uani 1 1 d . . . . .
C32 C -0.31934(17) 0.88243(16) 0.56248(6) 0.0280(4) Uani 1 1 d . . . . .
H32A H -0.2757 0.9245 0.5787 0.034 Uiso 1 1 calc R U . . .
C33 C -0.34029(17) 0.92082(16) 0.51717(6) 0.0295(4) Uani 1 1 d . . . . .
H33A H -0.3103 0.9881 0.5024 0.035 Uiso 1 1 calc R U . . .
C34 C -0.40550(17) 0.85972(16) 0.49375(6) 0.0285(4) Uani 1 1 d . . . . .
C35 C -0.45173(18) 0.76292(16) 0.51581(6) 0.0308(4) Uani 1 1 d . . . . .
H35A H -0.4993 0.7229 0.5001 0.037 Uiso 1 1 calc R U . . .
C36 C -0.42846(18) 0.72532(16) 0.56039(6) 0.0311(4) Uani 1 1 d . . . . .
H36A H -0.4588 0.6583 0.5752 0.037 Uiso 1 1 calc R U . . .
C37 C -0.3634(2) 0.97191(19) 0.42415(7) 0.0397(5) Uani 1 1 d . . . . .
H37A H -0.3775 0.9761 0.3924 0.060 Uiso 1 1 calc R U . . .
H37B H -0.2741 0.9510 0.4305 0.060 Uiso 1 1 calc R U . . .
H37C H -0.3933 1.0465 0.4324 0.060 Uiso 1 1 calc R U . . .
C38 C -0.44846(17) 0.74974(16) 0.65832(6) 0.0273(4) Uani 1 1 d . . . . .
C39 C -0.51979(17) 0.66196(16) 0.66588(6) 0.0281(4) Uani 1 1 d . . . . .
H39A H -0.4904 0.5921 0.6559 0.034 Uiso 1 1 calc R U . . .
C40 C -0.63394(17) 0.67438(15) 0.68782(6) 0.0271(4) Uani 1 1 d . . . . .
H40A H -0.6826 0.6139 0.6927 0.033 Uiso 1 1 calc R U . . .
C41 C -0.67568(17) 0.77658(15) 0.70249(6) 0.0261(4) Uani 1 1 d . . . . .
C42 C -0.60266(18) 0.86390(16) 0.69631(6) 0.0292(4) Uani 1 1 d . . . . .
H42A H -0.6303 0.9328 0.7072 0.035 Uiso 1 1 calc R U . . .
C43 C -0.48939(18) 0.85006(16) 0.67426(6) 0.0289(4) Uani 1 1 d . . . . .
H43A H -0.4395 0.9096 0.6700 0.035 Uiso 1 1 calc R U . . .
C44 C -0.86758(18) 0.71284(17) 0.72793(7) 0.0364(5) Uani 1 1 d . . . . .
H44A H -0.9453 0.7391 0.7426 0.055 Uiso 1 1 calc R U . . .
H44B H -0.8259 0.6417 0.7457 0.055 Uiso 1 1 calc R U . . .
H44C H -0.8863 0.6991 0.6984 0.055 Uiso 1 1 calc R U . . .
C45 C 0.47281(17) 0.30098(15) 0.69690(6) 0.0274(4) Uani 1 1 d . . . . .
C46 C 0.55831(17) 0.28526(15) 0.67141(6) 0.0265(4) Uani 1 1 d . . . . .
C47 C 0.65856(16) 0.27363(16) 0.64015(6) 0.0260(4) Uani 1 1 d . . . . .
C48 C 0.74717(17) 0.34847(16) 0.63543(6) 0.0275(4) Uani 1 1 d . . . . .
H48A H 0.7436 0.4029 0.6546 0.033 Uiso 1 1 calc R U . . .
C49 C 0.83935(17) 0.34479(16) 0.60357(6) 0.0284(4) Uani 1 1 d . . . . .
H49A H 0.8987 0.3961 0.6012 0.034 Uiso 1 1 calc R U . . .
C50 C 0.84622(16) 0.26565(15) 0.57458(6) 0.0257(4) Uani 1 1 d . . . . .
C51 C 0.75936(17) 0.18861(16) 0.57998(6) 0.0282(4) Uani 1 1 d . . . . .
H51A H 0.7641 0.1328 0.5613 0.034 Uiso 1 1 calc R U . . .
C52 C 0.66727(17) 0.19286(16) 0.61200(6) 0.0278(4) Uani 1 1 d . . . . .
H52A H 0.6091 0.1403 0.6150 0.033 Uiso 1 1 calc R U . . .
C53 C 1.04634(16) 0.31550(15) 0.54088(6) 0.0258(4) Uani 1 1 d . . . . .
C54 C 1.11949(17) 0.30146(16) 0.57836(6) 0.0289(4) Uani 1 1 d . . . . .
H54A H 1.0960 0.2566 0.6053 0.035 Uiso 1 1 calc R U . . .
C55 C 1.22733(17) 0.35233(16) 0.57715(6) 0.0286(4) Uani 1 1 d . . . . .
H55A H 1.2760 0.3434 0.6032 0.034 Uiso 1 1 calc R U . . .
C56 C 1.26269(16) 0.41583(15) 0.53763(6) 0.0264(4) Uani 1 1 d . . . . .
C57 C 1.19031(17) 0.42993(15) 0.49975(6) 0.0277(4) Uani 1 1 d . . . . .
H57A H 1.2148 0.4732 0.4726 0.033 Uiso 1 1 calc R U . . .
C58 C 1.08268(17) 0.38092(15) 0.50157(6) 0.0266(4) Uani 1 1 d . . . . .
H58A H 1.0328 0.3919 0.4757 0.032 Uiso 1 1 calc R U . . .
C59 C 1.45637(19) 0.43845(19) 0.56686(7) 0.0385(5) Uani 1 1 d . . . . .
H59A H 1.5340 0.4674 0.5568 0.058 Uiso 1 1 calc R U . . .
H59B H 1.4730 0.3550 0.5756 0.058 Uiso 1 1 calc R U . . .
H59C H 1.4232 0.4724 0.5924 0.058 Uiso 1 1 calc R U . . .
C60 C 0.91114(17) 0.22320(15) 0.50097(6) 0.0257(4) Uani 1 1 d . . . . .
C61 C 0.80209(17) 0.26699(16) 0.47679(6) 0.0292(4) Uani 1 1 d . . . . .
H61A H 0.7414 0.3218 0.4873 0.035 Uiso 1 1 calc R U . . .
C62 C 0.78238(18) 0.23071(16) 0.43762(6) 0.0304(4) Uani 1 1 d . . . . .
H62A H 0.7074 0.2598 0.4215 0.036 Uiso 1 1 calc R U . . .
C63 C 0.87171(17) 0.15180(16) 0.42159(6) 0.0283(4) Uani 1 1 d . . . . .
C64 C 0.98112(17) 0.10932(16) 0.44529(6) 0.0278(4) Uani 1 1 d . . . . .
H64A H 1.0431 0.0563 0.4344 0.033 Uiso 1 1 calc R U . . .
C65 C 0.99915(17) 0.14487(15) 0.48493(6) 0.0276(4) Uani 1 1 d . . . . .
H65A H 1.0734 0.1148 0.5014 0.033 Uiso 1 1 calc R U . . .
C66 C 0.9321(2) 0.0400(2) 0.36552(7) 0.0433(5) Uani 1 1 d . . . . .
H66A H 0.8990 0.0214 0.3387 0.065 Uiso 1 1 calc R U . . .
H66B H 0.9490 -0.0296 0.3880 0.065 Uiso 1 1 calc R U . . .
H66C H 1.0096 0.0719 0.3582 0.065 Uiso 1 1 calc R U . . .
C67 C 0.31374(16) 0.20440(15) 0.77087(6) 0.0259(4) Uani 1 1 d . . . . .
C68 C 0.27739(16) 0.12420(16) 0.79476(6) 0.0262(4) Uani 1 1 d . . . . .
C69 C 0.23328(16) 0.02817(15) 0.82198(6) 0.0258(4) Uani 1 1 d . . . . .
C70 C 0.19545(17) 0.03012(15) 0.86610(6) 0.0278(4) Uani 1 1 d . . . . .
H70A H 0.1990 0.0965 0.8785 0.033 Uiso 1 1 calc R U . . .
C71 C 0.15313(18) -0.06357(15) 0.89160(6) 0.0284(4) Uani 1 1 d . . . . .
H71A H 0.1279 -0.0607 0.9214 0.034 Uiso 1 1 calc R U . . .
C72 C 0.14680(17) -0.16286(15) 0.87426(6) 0.0270(4) Uani 1 1 d . . . . .
C73 C 0.18627(18) -0.16512(16) 0.83032(6) 0.0307(4) Uani 1 1 d . . . . .
H73A H 0.1840 -0.2318 0.8179 0.037 Uiso 1 1 calc R U . . .
C74 C 0.22840(18) -0.07127(16) 0.80502(6) 0.0301(4) Uani 1 1 d . . . . .
H74A H 0.2547 -0.0744 0.7753 0.036 Uiso 1 1 calc R U . . .
C75 C 0.06126(18) -0.34090(15) 0.87770(6) 0.0273(4) Uani 1 1 d . . . . .
C76 C -0.03891(18) -0.31299(16) 0.84839(6) 0.0297(4) Uani 1 1 d . . . . .
H76A H -0.0829 -0.2372 0.8430 0.036 Uiso 1 1 calc R U . . .
C77 C -0.07462(18) -0.39516(16) 0.82714(6) 0.0300(4) Uani 1 1 d . . . . .
H77A H -0.1429 -0.3757 0.8071 0.036 Uiso 1 1 calc R U . . .
C78 C -0.01052(17) -0.50628(15) 0.83511(6) 0.0258(4) Uani 1 1 d . . . . .
C79 C 0.08929(17) -0.53462(16) 0.86437(6) 0.0289(4) Uani 1 1 d . . . . .
H79A H 0.1331 -0.6105 0.8699 0.035 Uiso 1 1 calc R U . . .
C80 C 0.12477(17) -0.45167(16) 0.88542(6) 0.0285(4) Uani 1 1 d . . . . .
H80A H 0.1933 -0.4710 0.9053 0.034 Uiso 1 1 calc R U . . .
C81 C 0.0184(2) -0.69429(18) 0.81853(8) 0.0441(5) Uani 1 1 d . . . . .
H81A H -0.0129 -0.7385 0.7985 0.066 Uiso 1 1 calc R U . . .
H81B H 0.0108 -0.7330 0.8493 0.066 Uiso 1 1 calc R U . . .
H81C H 0.1061 -0.6880 0.8118 0.066 Uiso 1 1 calc R U . . .
C82 C 0.12073(18) -0.28686(15) 0.94632(6) 0.0279(4) Uani 1 1 d . . . . .
C83 C 0.23145(17) -0.27538(15) 0.96555(6) 0.0281(4) Uani 1 1 d . . . . .
H83A H 0.2948 -0.2443 0.9473 0.034 Uiso 1 1 calc R U . . .
C84 C 0.25097(18) -0.30885(16) 1.01121(6) 0.0292(4) Uani 1 1 d . . . . .
H84A H 0.3264 -0.2993 1.0241 0.035 Uiso 1 1 calc R U . . .
C85 C 0.15950(19) -0.35610(17) 1.03755(6) 0.0319(4) Uani 1 1 d . . . . .
C86 C 0.04881(19) -0.36898(18) 1.01850(6) 0.0356(5) Uani 1 1 d . . . . .
H86A H -0.0136 -0.4021 1.0365 0.043 Uiso 1 1 calc R U . . .
C87 C 0.02969(19) -0.33369(17) 0.97351(6) 0.0345(4) Uani 1 1 d . . . . .
H87A H -0.0467 -0.3414 0.9608 0.041 Uiso 1 1 calc R U . . .
C88 C 0.2739(2) -0.3725(2) 1.10433(7) 0.0420(5) Uani 1 1 d . . . . .
H88A H 0.2711 -0.4060 1.1359 0.063 Uiso 1 1 calc R U . . .
H88B H 0.2729 -0.2897 1.1011 0.063 Uiso 1 1 calc R U . . .
H88C H 0.3504 -0.4068 1.0910 0.063 Uiso 1 1 calc R U . . .
Cl1 Cl 1.0107(11) 0.1806(9) 0.7139(5) 0.0526(8) Uani 0.606(6) 1 d D U P A 1
C1S C 0.8856(4) 0.0975(3) 0.71228(12) 0.0390(11) Uani 0.606(6) 1 d D U P A 1
H1S1 H 0.8057 0.1396 0.7211 0.047 Uiso 0.606(6) 1 calc R U P A 1
H1S2 H 0.8765 0.0822 0.6819 0.047 Uiso 0.606(6) 1 calc R U P A 1
C2S C 0.9188(4) -0.0127(4) 0.74421(14) 0.0407(11) Uani 0.606(6) 1 d D U P A 1
H2S1 H 0.9199 0.0023 0.7750 0.049 Uiso 0.606(6) 1 calc R U P A 1
H2S2 H 1.0027 -0.0507 0.7372 0.049 Uiso 0.606(6) 1 calc R U P A 1
Cl2 Cl 0.8034(18) -0.1033(12) 0.7392(8) 0.0612(5) Uani 0.606(6) 1 d D U P A 1
Cl1' Cl 0.9938(18) 0.1751(15) 0.7131(8) 0.0526(8) Uani 0.394(6) 1 d D U P A 2
C1S' C 0.9534(6) 0.0379(6) 0.7408(2) 0.0400(16) Uani 0.394(6) 1 d D U P A 2
H1S3 H 1.0181 -0.0258 0.7353 0.048 Uiso 0.394(6) 1 calc R U P A 2
H1S4 H 0.9447 0.0354 0.7732 0.048 Uiso 0.394(6) 1 calc R U P A 2
C2S' C 0.8314(5) 0.0294(5) 0.72076(19) 0.0403(17) Uani 0.394(6) 1 d D U P A 2
H2S3 H 0.8373 0.0443 0.6879 0.048 Uiso 0.394(6) 1 calc R U P A 2
H2S4 H 0.7647 0.0866 0.7299 0.048 Uiso 0.394(6) 1 calc R U P A 2
Cl2' Cl 0.797(3) -0.1128(18) 0.7402(13) 0.0612(5) Uani 0.394(6) 1 d D U P A 2
C3S C 0.9438(4) 1.0358(3) 0.98795(13) 0.0419(8) Uani 0.599(4) 1 d D U P B 1
H3S1 H 0.9600 1.0493 0.9555 0.050 Uiso 0.599(4) 1 calc R U P B 1
H3S2 H 0.9271 1.1109 0.9977 0.050 Uiso 0.599(4) 1 calc R U P B 1
Cl3 Cl 0.8109(3) 0.9626(2) 0.99978(9) 0.0550(5) Uani 0.599(4) 1 d D U P B 1
C3S' C 0.9925(5) 0.9407(6) 1.0117(2) 0.0419(8) Uani 0.401(4) 1 d D U P B 2
H3S3 H 1.0205 0.9291 1.0429 0.050 Uiso 0.401(4) 1 calc R U P B 2
H3S4 H 1.0442 0.8832 0.9968 0.050 Uiso 0.401(4) 1 calc R U P B 2
Cl3' Cl 0.8335(4) 0.9231(4) 1.01027(14) 0.0550(5) Uani 0.401(4) 1 d D U P B 2

loop_
_atom_site_aniso_label
_atom_site_aniso_U_11
_atom_site_aniso_U_22
_atom_site_aniso_U_33
_atom_site_aniso_U_23
_atom_site_aniso_U_13
_atom_site_aniso_U_12
Si1 0.0227(2) 0.0242(2) 0.0208(2) -0.00223(19) 0.00060(18) -0.00464(19)
N1 0.0388(9) 0.0306(8) 0.0266(8) -0.0062(7) -0.0026(7) -0.0113(7)
N2 0.0239(8) 0.0341(9) 0.0250(8) 0.0017(6) 0.0024(6) 0.0007(7)
N3 0.0253(8) 0.0347(8) 0.0269(8) -0.0116(7) 0.0050(6) -0.0097(7)
N4 0.0421(9) 0.0278(8) 0.0217(8) -0.0031(6) 0.0009(7) -0.0152(7)
O1 0.0579(10) 0.0443(9) 0.0257(7) -0.0036(6) -0.0002(6) -0.0136(7)
O2 0.0342(8) 0.0295(7) 0.0424(8) 0.0021(6) -0.0071(6) -0.0064(6)
O3 0.0348(7) 0.0411(8) 0.0245(7) -0.0021(6) -0.0019(6) -0.0006(6)
O4 0.0289(7) 0.0329(7) 0.0334(7) -0.0114(6) 0.0099(5) -0.0092(6)
O5 0.0255(7) 0.0313(7) 0.0378(7) -0.0018(6) -0.0024(6) -0.0065(5)
O6 0.0379(8) 0.0437(8) 0.0261(7) -0.0125(6) 0.0001(6) -0.0017(6)
O7 0.0363(7) 0.0302(7) 0.0326(7) -0.0105(6) 0.0007(6) -0.0088(6)
O8 0.0445(9) 0.0593(10) 0.0245(7) 0.0017(6) -0.0035(6) -0.0228(7)
C1 0.0255(9) 0.0260(9) 0.0230(9) 0.0000(7) 0.0003(7) -0.0030(7)
C2 0.0254(9) 0.0275(9) 0.0247(9) -0.0024(7) 0.0011(7) -0.0020(7)
C3 0.0241(9) 0.0282(9) 0.0255(9) -0.0054(7) -0.0025(7) -0.0027(7)
C4 0.0299(10) 0.0312(10) 0.0235(9) -0.0044(7) 0.0008(7) -0.0042(8)
C5 0.0301(10) 0.0299(10) 0.0286(10) -0.0027(8) -0.0007(8) -0.0082(8)
C6 0.0259(9) 0.0289(9) 0.0281(9) -0.0071(8) -0.0024(7) -0.0034(7)
C7 0.0307(10) 0.0317(10) 0.0249(9) -0.0059(8) 0.0001(7) -0.0030(8)
C8 0.0275(9) 0.0269(9) 0.0277(9) -0.0030(7) 0.0004(7) -0.0061(7)
C9 0.032(1) 0.0319(10) 0.0264(9) -0.0065(8) -0.0024(8) -0.0103(8)
C10 0.0335(10) 0.0347(11) 0.0324(10) -0.0097(8) -0.0029(8) -0.0047(8)
C11 0.0399(11) 0.0351(11) 0.0330(11) -0.0031(9) -0.0068(9) -0.0040(9)
C12 0.0355(11) 0.0365(11) 0.0265(10) -0.0034(8) 0.0004(8) -0.0152(9)
C13 0.0360(11) 0.0346(10) 0.032(1) -0.0111(8) 0.0037(8) -0.0115(9)
C14 0.0327(10) 0.0302(10) 0.032(1) -0.0046(8) -0.0041(8) -0.0067(8)
C15 0.0581(15) 0.0538(14) 0.0285(11) -0.0088(10) 0.0028(10) -0.0228(12)
C16 0.0298(10) 0.0266(9) 0.0271(9) -0.0076(7) 0.0004(7) -0.0047(8)
C17 0.0286(10) 0.0317(10) 0.0405(11) -0.0066(9) -0.0050(8) -0.0061(8)
C18 0.0325(10) 0.0274(10) 0.0365(11) -0.0050(8) -0.0074(8) -0.0009(8)
C19 0.0309(10) 0.0270(9) 0.0314(10) -0.0084(8) 0.0011(8) -0.0048(8)
C20 0.0274(10) 0.0337(10) 0.0333(10) -0.0059(8) -0.0043(8) -0.0059(8)
C21 0.0341(10) 0.0288(10) 0.0282(10) -0.0042(8) -0.0053(8) -0.0016(8)
C22 0.0439(12) 0.0293(10) 0.0437(12) 0.0004(9) -0.0107(10) -0.0041(9)
C23 0.0271(9) 0.0272(9) 0.0236(9) -0.0034(7) 0.0008(7) -0.0073(8)
C24 0.0294(10) 0.0259(9) 0.0236(9) -0.0036(7) 0.0016(7) -0.0088(8)
C25 0.0236(9) 0.0243(9) 0.0274(9) -0.0057(7) -0.0027(7) -0.0044(7)
C26 0.0298(10) 0.0302(10) 0.0221(9) -0.0027(7) -0.0026(7) -0.0055(8)
C27 0.0267(9) 0.0335(10) 0.0244(9) -0.0035(8) 0.0026(7) -0.0052(8)
C28 0.0259(9) 0.0225(9) 0.0266(9) -0.0037(7) -0.0017(7) -0.0040(7)
C29 0.0282(9) 0.0245(9) 0.0243(9) -0.0015(7) -0.0002(7) -0.0040(7)
C30 0.0240(9) 0.0266(9) 0.0247(9) -0.0057(7) 0.0018(7) -0.0052(7)
C31 0.0230(9) 0.0293(9) 0.0240(9) -0.0002(7) 0.0018(7) 0.0006(7)
C32 0.0241(9) 0.0308(10) 0.0283(9) -0.0023(8) -0.0010(7) -0.0049(8)
C33 0.0260(9) 0.0283(10) 0.0318(10) 0.0004(8) 0.0026(8) -0.0041(8)
C34 0.0241(9) 0.0331(10) 0.0252(9) -0.0045(8) 0.0006(7) 0.0047(8)
C35 0.0292(10) 0.0324(10) 0.032(1) -0.0096(8) 0.0015(8) -0.0041(8)
C36 0.0313(10) 0.029(1) 0.0321(10) -0.0041(8) 0.0062(8) -0.0045(8)
C37 0.0399(12) 0.0468(12) 0.0267(10) 0.0046(9) 0.0017(9) -0.0024(10)
C38 0.0243(9) 0.0323(10) 0.0218(9) 0.0013(7) 0.0010(7) -0.0009(8)
C39 0.0308(10) 0.0270(9) 0.0247(9) -0.0027(7) 0.0023(7) -0.0011(8)
C40 0.0305(10) 0.0257(9) 0.0245(9) -0.0011(7) -0.0006(7) -0.0057(7)
C41 0.0257(9) 0.0308(10) 0.0215(9) -0.0046(7) 0.0025(7) -0.0044(7)
C42 0.0332(10) 0.0285(9) 0.0265(9) -0.0075(8) 0.0037(8) -0.0048(8)
C43 0.0307(10) 0.0298(10) 0.0262(9) -0.0018(7) 0.0007(7) -0.0088(8)
C44 0.030(1) 0.0364(11) 0.0467(12) -0.0129(9) 0.0128(9) -0.0131(9)
C45 0.0292(10) 0.0286(9) 0.0244(9) -0.0026(7) -0.0017(7) -0.0073(8)
C46 0.0277(9) 0.0286(9) 0.0226(9) -0.0016(7) -0.0026(7) -0.0054(7)
C47 0.0244(9) 0.0296(9) 0.0230(9) -0.0027(7) 0.0010(7) -0.0029(7)
C48 0.0274(9) 0.0302(10) 0.0264(9) -0.0092(8) -0.0001(7) -0.0042(8)
C49 0.0273(9) 0.031(1) 0.0284(9) -0.0061(8) 0.0015(7) -0.0088(8)
C50 0.0235(9) 0.0285(9) 0.0255(9) -0.0058(7) 0.0019(7) -0.0042(7)
C51 0.0298(10) 0.0276(9) 0.0289(9) -0.0082(8) 0.0019(8) -0.0063(8)
C52 0.0268(9) 0.0285(9) 0.0278(9) -0.0016(7) -0.0006(7) -0.0076(8)
C53 0.0231(9) 0.0271(9) 0.0290(9) -0.0098(7) 0.0038(7) -0.0046(7)
C54 0.0291(10) 0.0308(10) 0.0269(9) -0.0032(8) 0.0024(7) -0.0071(8)
C55 0.0267(9) 0.032(1) 0.0275(9) -0.0064(8) -0.0017(7) -0.0039(8)
C56 0.0208(9) 0.0250(9) 0.0335(10) -0.0061(8) 0.0017(7) -0.0032(7)
C57 0.0275(9) 0.0277(9) 0.0259(9) -0.0021(7) 0.0033(7) -0.0017(7)
C58 0.0249(9) 0.0286(9) 0.0261(9) -0.0057(7) 0.0000(7) -0.0021(7)
C59 0.0313(11) 0.0434(12) 0.0435(12) -0.0083(10) -0.0060(9) -0.0128(9)
C60 0.0267(9) 0.0275(9) 0.0249(9) -0.0076(7) 0.0046(7) -0.0081(7)
C61 0.0271(10) 0.030(1) 0.0310(10) -0.0086(8) 0.0042(8) -0.0028(8)
C62 0.0261(10) 0.0346(10) 0.0296(10) -0.0056(8) -0.0024(8) -0.0013(8)
C63 0.0313(10) 0.0306(10) 0.0242(9) -0.0050(7) 0.0027(7) -0.0085(8)
C64 0.0271(9) 0.0288(9) 0.0277(9) -0.0076(8) 0.0046(7) -0.0024(8)
C65 0.0241(9) 0.0288(9) 0.0295(9) -0.0049(8) 0.0017(7) -0.0034(7)
C66 0.0482(13) 0.0484(13) 0.0356(11) -0.0211(10) 0.0031(10) 0.001(1)
C67 0.0237(9) 0.0286(9) 0.0258(9) -0.0062(7) 0.0009(7) -0.0037(7)
C68 0.0234(9) 0.030(1) 0.0255(9) -0.0061(7) -0.0003(7) -0.0033(7)
C69 0.0250(9) 0.0266(9) 0.0247(9) -0.0008(7) 0.0000(7) -0.0050(7)
C70 0.0306(10) 0.0254(9) 0.0278(9) -0.0048(7) -0.0001(7) -0.0055(8)
C71 0.0335(10) 0.0286(9) 0.0240(9) -0.0054(7) 0.0041(7) -0.0073(8)
C72 0.0304(10) 0.0255(9) 0.0252(9) -0.0021(7) 0.0011(7) -0.0074(7)
C73 0.0399(11) 0.0285(10) 0.0258(9) -0.0068(8) 0.0028(8) -0.0103(8)
C74 0.0373(11) 0.0327(10) 0.0215(9) -0.0059(8) 0.0038(8) -0.0088(8)
C75 0.0341(10) 0.0268(9) 0.0225(9) -0.0023(7) 0.0026(7) -0.0124(8)
C76 0.0338(10) 0.0253(9) 0.029(1) -0.0025(7) -0.0022(8) -0.0037(8)
C77 0.030(1) 0.0319(10) 0.0271(9) -0.0027(8) -0.0028(8) -0.0037(8)
C78 0.0269(9) 0.0283(9) 0.0243(9) -0.0068(7) 0.0040(7) -0.0091(7)
C79 0.0307(10) 0.0251(9) 0.0293(9) -0.0017(7) 0.0019(8) -0.0036(8)
C80 0.0267(9) 0.0329(10) 0.0252(9) -0.0010(8) -0.0012(7) -0.0075(8)
C81 0.0383(12) 0.0363(11) 0.0638(15) -0.0262(11) 0.0019(10) -0.0042(9)
C82 0.0357(10) 0.0256(9) 0.0233(9) -0.0031(7) 0.0011(7) -0.0094(8)
C83 0.0295(10) 0.0265(9) 0.0290(9) -0.0054(7) 0.0047(8) -0.0068(8)
C84 0.0287(10) 0.0298(10) 0.0296(10) -0.0051(8) -0.0016(8) -0.0063(8)
C85 0.0392(11) 0.0336(10) 0.0234(9) -0.0020(8) 0.0003(8) -0.0104(9)
C86 0.0379(11) 0.0456(12) 0.0258(10) -0.0010(8) 0.0032(8) -0.0211(9)
C87 0.0367(11) 0.0415(11) 0.0276(10) -0.0029(8) 0.0004(8) -0.0175(9)
C88 0.0396(12) 0.0560(14) 0.0303(11) -0.0049(10) -0.0077(9) -0.0083(10)
Cl1 0.058(3) 0.0537(10) 0.0534(6) -0.0191(7) -0.0026(17) -0.0201(10)
C1S 0.041(2) 0.038(2) 0.0365(19) -0.0109(16) -0.0026(15) 0.0017(16)
C2S 0.039(2) 0.045(2) 0.037(2) -0.0075(18) 0.0013(17) -0.0027(18)
Cl2 0.0513(18) 0.0516(19) 0.079(1) -0.0033(18) 0.0093(13) -0.0138(10)
Cl1' 0.058(3) 0.0537(10) 0.0534(6) -0.0191(7) -0.0026(17) -0.0201(10)
C1S' 0.041(3) 0.044(4) 0.036(3) -0.010(3) 0.002(2) -0.006(3)
C2S' 0.038(3) 0.043(3) 0.039(3) -0.011(2) -0.001(2) -0.001(2)
Cl2' 0.0513(18) 0.0516(19) 0.079(1) -0.0033(18) 0.0093(13) -0.0138(10)
C3S 0.045(2) 0.0434(19) 0.0401(15) -0.0187(13) 0.0020(19) -0.0011(17)
Cl3 0.0435(9) 0.0768(16) 0.0547(12) -0.030(1) 0.0043(7) -0.0189(10)
C3S' 0.045(2) 0.0434(19) 0.0401(15) -0.0187(13) 0.0020(19) -0.0011(17)
Cl3' 0.0435(9) 0.0768(16) 0.0547(12) -0.030(1) 0.0043(7) -0.0189(10)

loop_
_atom_type_symbol
_atom_type_description
_atom_type_scat_dispersion_real
_atom_type_scat_dispersion_imag
_atom_type_scat_source
C C 0.0033 0.0016 'International Tables Vol C Tables 4.2.6.8 and 6.1.1.4'
H H 0.0000 0.0000 'International Tables Vol C Tables 4.2.6.8 and 6.1.1.4'
N N 0.0061 0.0033 'International Tables Vol C Tables 4.2.6.8 and 6.1.1.4'
O O 0.0106 0.0060 'International Tables Vol C Tables 4.2.6.8 and 6.1.1.4'
Si Si 0.0817 0.0704 'International Tables Vol C Tables 4.2.6.8 and 6.1.1.4'
Cl Cl 0.1484 0.1585 'International Tables Vol C Tables 4.2.6.8 and 6.1.1.4'

loop_
_geom_angle_atom_site_label_1
_geom_angle_atom_site_label_2
_geom_angle_atom_site_label_3
_geom_angle
_geom_angle_site_symmetry_1
C67 Si1 C23 109.01(8) .
C67 Si1 C45 110.62(8) .
C23 Si1 C45 110.53(8) .
C67 Si1 C1 108.87(8) .
C23 Si1 C1 108.94(8) .
C45 Si1 C1 108.84(8) .
C6 N1 C9 121.26(15) .
C6 N1 C16 122.01(15) .
C9 N1 C16 116.68(14) .
C28 N2 C38 121.86(14) .
C28 N2 C31 120.19(14) .
C38 N2 C31 114.37(14) .
C50 N3 C53 122.57(14) .
C50 N3 C60 120.06(14) .
C53 N3 C60 116.53(14) .
C72 N4 C82 121.59(15) .
C72 N4 C75 119.10(14) .
C82 N4 C75 116.91(14) .
C12 O1 C15 117.49(17) .
C19 O2 C22 117.74(15) .
C34 O3 C37 116.67(15) .
C41 O4 C44 116.91(14) .
C56 O5 C59 116.72(15) .
C63 O6 C66 117.11(15) .
C78 O7 C81 115.81(15) .
C85 O8 C88 117.54(16) .
C2 C1 Si1 177.39(16) .
C1 C2 C3 178.81(19) .
C8 C3 C4 117.85(16) .
C8 C3 C2 120.84(17) .
C4 C3 C2 121.29(16) .
C5 C4 C3 121.25(17) .
C5 C4 H4A 119.4 .
C3 C4 H4A 119.4 .
C4 C5 C6 120.74(17) .
C4 C5 H5A 119.6 .
C6 C5 H5A 119.6 .
N1 C6 C7 120.63(16) .
N1 C6 C5 121.46(17) .
C7 C6 C5 117.92(16) .
C8 C7 C6 120.89(17) .
C8 C7 H7A 119.6 .
C6 C7 H7A 119.6 .
C7 C8 C3 121.34(17) .
C7 C8 H8A 119.3 .
C3 C8 H8A 119.3 .
C14 C9 C10 119.02(17) .
C14 C9 N1 119.66(17) .
C10 C9 N1 121.27(17) .
C11 C10 C9 120.45(18) .
C11 C10 H10A 119.8 .
C9 C10 H10A 119.8 .
C10 C11 C12 120.21(19) .
C10 C11 H11A 119.9 .
C12 C11 H11A 119.9 .
O1 C12 C13 124.31(18) .
O1 C12 C11 115.71(18) .
C13 C12 C11 119.97(17) .
C12 C13 C14 119.30(18) .
C12 C13 H13A 120.4 .
C14 C13 H13A 120.4 .
C9 C14 C13 121.02(18) .
C9 C14 H14A 119.5 .
C13 C14 H14A 119.5 .
O1 C15 H15A 109.5 .
O1 C15 H15B 109.5 .
H15A C15 H15B 109.5 .
O1 C15 H15C 109.5 .
H15A C15 H15C 109.5 .
H15B C15 H15C 109.5 .
C17 C16 C21 119.09(17) .
C17 C16 N1 121.01(17) .
C21 C16 N1 119.88(17) .
C16 C17 C18 120.90(18) .
C16 C17 H17A 119.6 .
C18 C17 H17A 119.6 .
C17 C18 C19 119.59(18) .
C17 C18 H18A 120.2 .
C19 C18 H18A 120.2 .
O2 C19 C20 115.88(17) .
O2 C19 C18 124.21(17) .
C20 C19 C18 119.90(18) .
C21 C20 C19 120.19(18) .
C21 C20 H20A 119.9 .
C19 C20 H20A 119.9 .
C20 C21 C16 120.31(17) .
C20 C21 H21A 119.8 .
C16 C21 H21A 119.8 .
O2 C22 H22A 109.5 .
O2 C22 H22B 109.5 .
H22A C22 H22B 109.5 .
O2 C22 H22C 109.5 .
H22A C22 H22C 109.5 .
H22B C22 H22C 109.5 .
C24 C23 Si1 171.18(16) .
C23 C24 C25 176.31(19) .
C26 C25 C30 117.92(16) .
C26 C25 C24 120.26(16) .
C30 C25 C24 121.75(16) .
C27 C26 C25 121.43(17) .
C27 C26 H26A 119.3 .
C25 C26 H26A 119.3 .
C26 C27 C28 120.56(17) .
C26 C27 H27A 119.7 .
C28 C27 H27A 119.7 .
N2 C28 C29 120.75(16) .
N2 C28 C27 121.04(16) .
C29 C28 C27 118.19(16) .
C30 C29 C28 120.91(16) .
C30 C29 H29A 119.5 .
C28 C29 H29A 119.5 .
C29 C30 C25 120.99(16) .
C29 C30 H30A 119.5 .
C25 C30 H30A 119.5 .
C32 C31 C36 119.13(17) .
C32 C31 N2 120.66(17) .
C36 C31 N2 120.19(16) .
C31 C32 C33 120.74(17) .
C31 C32 H32A 119.6 .
C33 C32 H32A 119.6 .
C34 C33 C32 119.35(17) .
C34 C33 H33A 120.3 .
C32 C33 H33A 120.3 .
O3 C34 C33 124.62(17) .
O3 C34 C35 115.45(17) .
C33 C34 C35 119.93(17) .
C36 C35 C34 119.86(18) .
C36 C35 H35A 120.1 .
C34 C35 H35A 120.1 .
C35 C36 C31 120.93(18) .
C35 C36 H36A 119.5 .
C31 C36 H36A 119.5 .
O3 C37 H37A 109.5 .
O3 C37 H37B 109.5 .
H37A C37 H37B 109.5 .
O3 C37 H37C 109.5 .
H37A C37 H37C 109.5 .
H37B C37 H37C 109.5 .
C39 C38 C43 119.39(16) .
C39 C38 N2 121.49(16) .
C43 C38 N2 118.90(17) .
C38 C39 C40 121.03(17) .
C38 C39 H39A 119.5 .
C40 C39 H39A 119.5 .
C41 C40 C39 119.03(17) .
C41 C40 H40A 120.5 .
C39 C40 H40A 120.5 .
O4 C41 C40 123.78(16) .
O4 C41 C42 115.91(15) .
C40 C41 C42 120.31(16) .
C43 C42 C41 119.79(17) .
C43 C42 H42A 120.1 .
C41 C42 H42A 120.1 .
C42 C43 C38 120.39(17) .
C42 C43 H43A 119.8 .
C38 C43 H43A 119.8 .
O4 C44 H44A 109.5 .
O4 C44 H44B 109.5 .
H44A C44 H44B 109.5 .
O4 C44 H44C 109.5 .
H44A C44 H44C 109.5 .
H44B C44 H44C 109.5 .
C46 C45 Si1 176.26(17) .
C45 C46 C47 176.7(2) .
C52 C47 C48 118.17(16) .
C52 C47 C46 121.76(17) .
C48 C47 C46 119.97(16) .
C49 C48 C47 121.37(16) .
C49 C48 H48A 119.3 .
C47 C48 H48A 119.3 .
C48 C49 C50 120.47(17) .
C48 C49 H49A 119.8 .
C50 C49 H49A 119.8 .
N3 C50 C51 120.14(15) .
N3 C50 C49 121.62(16) .
C51 C50 C49 118.24(16) .
C52 C51 C50 120.90(16) .
C52 C51 H51A 119.5 .
C50 C51 H51A 119.5 .
C51 C52 C47 120.81(17) .
C51 C52 H52A 119.6 .
C47 C52 H52A 119.6 .
C54 C53 C58 118.76(17) .
C54 C53 N3 122.12(16) .
C58 C53 N3 119.10(16) .
C53 C54 C55 120.93(17) .
C53 C54 H54A 119.5 .
C55 C54 H54A 119.5 .
C56 C55 C54 119.43(17) .
C56 C55 H55A 120.3 .
C54 C55 H55A 120.3 .
O5 C56 C55 124.97(16) .
O5 C56 C57 114.93(16) .
C55 C56 C57 120.10(17) .
C58 C57 C56 119.92(17) .
C58 C57 H57A 120.0 .
C56 C57 H57A 120.0 .
C57 C58 C53 120.85(17) .
C57 C58 H58A 119.6 .
C53 C58 H58A 119.6 .
O5 C59 H59A 109.5 .
O5 C59 H59B 109.5 .
H59A C59 H59B 109.5 .
O5 C59 H59C 109.5 .
H59A C59 H59C 109.5 .
H59B C59 H59C 109.5 .
C65 C60 C61 119.25(16) .
C65 C60 N3 119.45(16) .
C61 C60 N3 121.22(16) .
C62 C61 C60 120.02(17) .
C62 C61 H61A 120.0 .
C60 C61 H61A 120.0 .
C61 C62 C63 120.42(17) .
C61 C62 H62A 119.8 .
C63 C62 H62A 119.8 .
O6 C63 C64 124.46(16) .
O6 C63 C62 115.89(17) .
C64 C63 C62 119.65(17) .
C65 C64 C63 119.49(17) .
C65 C64 H64A 120.3 .
C63 C64 H64A 120.3 .
C60 C65 C64 121.15(17) .
C60 C65 H65A 119.4 .
C64 C65 H65A 119.4 .
O6 C66 H66A 109.5 .
O6 C66 H66B 109.5 .
H66A C66 H66B 109.5 .
O6 C66 H66C 109.5 .
H66A C66 H66C 109.5 .
H66B C66 H66C 109.5 .
C68 C67 Si1 172.49(16) .
C67 C68 C69 178.39(19) .
C74 C69 C70 118.10(16) .
C74 C69 C68 120.14(16) .
C70 C69 C68 121.76(16) .
C71 C70 C69 120.59(17) .
C71 C70 H70A 119.7 .
C69 C70 H70A 119.7 .
C70 C71 C72 121.15(16) .
C70 C71 H71A 119.4 .
C72 C71 H71A 119.4 .
N4 C72 C71 120.93(16) .
N4 C72 C73 120.93(16) .
C71 C72 C73 118.12(16) .
C74 C73 C72 120.43(17) .
C74 C73 H73A 119.8 .
C72 C73 H73A 119.8 .
C73 C74 C69 121.59(16) .
C73 C74 H74A 119.2 .
C69 C74 H74A 119.2 .
C80 C75 C76 119.45(17) .
C80 C75 N4 119.90(17) .
C76 C75 N4 120.65(17) .
C77 C76 C75 120.25(17) .
C77 C76 H76A 119.9 .
C75 C76 H76A 119.9 .
C76 C77 C78 119.98(17) .
C76 C77 H77A 120.0 .
C78 C77 H77A 120.0 .
O7 C78 C79 124.07(16) .
O7 C78 C77 115.93(16) .
C79 C78 C77 120.00(17) .
C80 C79 C78 119.66(17) .
C80 C79 H79A 120.2 .
C78 C79 H79A 120.2 .
C75 C80 C79 120.66(17) .
C75 C80 H80A 119.7 .
C79 C80 H80A 119.7 .
O7 C81 H81A 109.5 .
O7 C81 H81B 109.5 .
H81A C81 H81B 109.5 .
O7 C81 H81C 109.5 .
H81A C81 H81C 109.5 .
H81B C81 H81C 109.5 .
C83 C82 C87 118.61(17) .
C83 C82 N4 122.04(16) .
C87 C82 N4 119.31(17) .
C82 C83 C84 120.96(17) .
C82 C83 H83A 119.5 .
C84 C83 H83A 119.5 .
C85 C84 C83 119.40(17) .
C85 C84 H84A 120.3 .
C83 C84 H84A 120.3 .
O8 C85 C84 124.71(18) .
O8 C85 C86 115.27(17) .
C84 C85 C86 120.02(17) .
C87 C86 C85 120.03(18) .
C87 C86 H86A 120.0 .
C85 C86 H86A 120.0 .
C86 C87 C82 120.96(18) .
C86 C87 H87A 119.5 .
C82 C87 H87A 119.5 .
O8 C88 H88A 109.5 .
O8 C88 H88B 109.5 .
H88A C88 H88B 109.5 .
O8 C88 H88C 109.5 .
H88A C88 H88C 109.5 .
H88B C88 H88C 109.5 .
C2S C1S Cl1 107.1(5) .
C2S C1S H1S1 110.3 .
Cl1 C1S H1S1 110.3 .
C2S C1S H1S2 110.3 .
Cl1 C1S H1S2 110.3 .
H1S1 C1S H1S2 108.5 .
C1S C2S Cl2 108.1(8) .
C1S C2S H2S1 110.1 .
Cl2 C2S H2S1 110.1 .
C1S C2S H2S2 110.1 .
Cl2 C2S H2S2 110.1 .
H2S1 C2S H2S2 108.4 .
C2S' C1S' Cl1' 105.1(8) .
C2S' C1S' H1S3 110.7 .
Cl1' C1S' H1S3 110.7 .
C2S' C1S' H1S4 110.7 .
Cl1' C1S' H1S4 110.7 .
H1S3 C1S' H1S4 108.8 .
C1S' C2S' Cl2' 107.8(11) .
C1S' C2S' H2S3 110.2 .
Cl2' C2S' H2S3 110.2 .
C1S' C2S' H2S4 110.2 .
Cl2' C2S' H2S4 110.2 .
H2S3 C2S' H2S4 108.5 .
C3S C3S Cl3 109.5(4) 2_777
C3S C3S H3S1 109.8 2_777
Cl3 C3S H3S1 109.8 .
C3S C3S H3S2 109.8 2_777
Cl3 C3S H3S2 109.8 .
H3S1 C3S H3S2 108.2 .
C3S' C3S' Cl3' 109.3(6) 2_777
C3S' C3S' H3S3 109.8 2_777
Cl3' C3S' H3S3 109.8 .
C3S' C3S' H3S4 109.8 2_777
Cl3' C3S' H3S4 109.8 .
H3S3 C3S' H3S4 108.3 .

loop_
_geom_bond_atom_site_label_1
_geom_bond_atom_site_label_2
_geom_bond_distance
_geom_bond_site_symmetry_2
Si1 C67 1.8087(19) .
Si1 C23 1.8109(19) .
Si1 C45 1.8156(19) .
Si1 C1 1.8178(19) .
N1 C6 1.398(2) .
N1 C9 1.428(2) .
N1 C16 1.434(2) .
N2 C28 1.392(2) .
N2 C38 1.441(2) .
N2 C31 1.444(2) .
N3 C50 1.400(2) .
N3 C53 1.435(2) .
N3 C60 1.437(2) .
N4 C72 1.397(2) .
N4 C82 1.425(2) .
N4 C75 1.437(2) .
O1 C12 1.374(2) .
O1 C15 1.426(3) .
O2 C19 1.374(2) .
O2 C22 1.425(2) .
O3 C34 1.367(2) .
O3 C37 1.426(2) .
O4 C41 1.370(2) .
O4 C44 1.432(2) .
O5 C56 1.379(2) .
O5 C59 1.416(2) .
O6 C63 1.371(2) .
O6 C66 1.421(2) .
O7 C78 1.374(2) .
O7 C81 1.430(2) .
O8 C85 1.372(2) .
O8 C88 1.416(2) .
C1 C2 1.207(2) .
C2 C3 1.438(2) .
C3 C8 1.395(2) .
C3 C4 1.405(3) .
C4 C5 1.379(3) .
C4 H4A 0.9500 .
C5 C6 1.407(3) .
C5 H5A 0.9500 .
C6 C7 1.405(3) .
C7 C8 1.381(3) .
C7 H7A 0.9500 .
C8 H8A 0.9500 .
C9 C14 1.386(3) .
C9 C10 1.392(3) .
C10 C11 1.380(3) .
C10 H10A 0.9500 .
C11 C12 1.394(3) .
C11 H11A 0.9500 .
C12 C13 1.386(3) .
C13 C14 1.394(3) .
C13 H13A 0.9500 .
C14 H14A 0.9500 .
C15 H15A 0.9800 .
C15 H15B 0.9800 .
C15 H15C 0.9800 .
C16 C17 1.386(3) .
C16 C21 1.392(3) .
C17 C18 1.388(3) .
C17 H17A 0.9500 .
C18 C19 1.389(3) .
C18 H18A 0.9500 .
C19 C20 1.387(3) .
C20 C21 1.385(3) .
C20 H20A 0.9500 .
C21 H21A 0.9500 .
C22 H22A 0.9800 .
C22 H22B 0.9800 .
C22 H22C 0.9800 .
C23 C24 1.208(3) .
C24 C25 1.435(3) .
C25 C26 1.400(2) .
C25 C30 1.403(2) .
C26 C27 1.377(3) .
C26 H26A 0.9500 .
C27 C28 1.405(3) .
C27 H27A 0.9500 .
C28 C29 1.404(2) .
C29 C30 1.378(2) .
C29 H29A 0.9500 .
C30 H30A 0.9500 .
C31 C32 1.382(3) .
C31 C36 1.387(3) .
C32 C33 1.394(3) .
C32 H32A 0.9500 .
C33 C34 1.390(3) .
C33 H33A 0.9500 .
C34 C35 1.391(3) .
C35 C36 1.375(3) .
C35 H35A 0.9500 .
C36 H36A 0.9500 .
C37 H37A 0.9800 .
C37 H37B 0.9800 .
C37 H37C 0.9800 .
C38 C39 1.384(3) .
C38 C43 1.387(3) .
C39 C40 1.392(3) .
C39 H39A 0.9500 .
C40 C41 1.390(2) .
C40 H40A 0.9500 .
C41 C42 1.392(3) .
C42 C43 1.387(3) .
C42 H42A 0.9500 .
C43 H43A 0.9500 .
C44 H44A 0.9800 .
C44 H44B 0.9800 .
C44 H44C 0.9800 .
C45 C46 1.209(3) .
C46 C47 1.435(2) .
C47 C52 1.400(2) .
C47 C48 1.401(3) .
C48 C49 1.378(2) .
C48 H48A 0.9500 .
C49 C50 1.405(2) .
C49 H49A 0.9500 .
C50 C51 1.405(3) .
C51 C52 1.381(3) .
C51 H51A 0.9500 .
C52 H52A 0.9500 .
C53 C54 1.384(3) .
C53 C58 1.394(3) .
C54 C55 1.397(3) .
C54 H54A 0.9500 .
C55 C56 1.386(3) .
C55 H55A 0.9500 .
C56 C57 1.390(3) .
C57 C58 1.382(3) .
C57 H57A 0.9500 .
C58 H58A 0.9500 .
C59 H59A 0.9800 .
C59 H59B 0.9800 .
C59 H59C 0.9800 .
C60 C65 1.380(2) .
C60 C61 1.395(3) .
C61 C62 1.380(3) .
C61 H61A 0.9500 .
C62 C63 1.392(3) .
C62 H62A 0.9500 .
C63 C64 1.389(3) .
C64 C65 1.385(2) .
C64 H64A 0.9500 .
C65 H65A 0.9500 .
C66 H66A 0.9800 .
C66 H66B 0.9800 .
C66 H66C 0.9800 .
C67 C68 1.210(2) .
C68 C69 1.432(3) .
C69 C74 1.394(3) .
C69 C70 1.402(2) .
C70 C71 1.381(3) .
C70 H70A 0.9500 .
C71 C72 1.402(2) .
C71 H71A 0.9500 .
C72 C73 1.403(2) .
C73 C74 1.379(3) .
C73 H73A 0.9500 .
C74 H74A 0.9500 .
C75 C80 1.385(3) .
C75 C76 1.391(3) .
C76 C77 1.382(3) .
C76 H76A 0.9500 .
C77 C78 1.391(3) .
C77 H77A 0.9500 .
C78 C79 1.388(3) .
C79 C80 1.386(3) .
C79 H79A 0.9500 .
C80 H80A 0.9500 .
C81 H81A 0.9800 .
C81 H81B 0.9800 .
C81 H81C 0.9800 .
C82 C83 1.390(3) .
C82 C87 1.392(3) .
C83 C84 1.395(3) .
C83 H83A 0.9500 .
C84 C85 1.384(3) .
C84 H84A 0.9500 .
C85 C86 1.392(3) .
C86 C87 1.377(3) .
C86 H86A 0.9500 .
C87 H87A 0.9500 .
C88 H88A 0.9800 .
C88 H88B 0.9800 .
C88 H88C 0.9800 .
Cl1 C1S 1.811(8) .
C1S C2S 1.498(6) .
C1S H1S1 0.9900 .
C1S H1S2 0.9900 .
C2S Cl2 1.807(12) .
C2S H2S1 0.9900 .
C2S H2S2 0.9900 .
Cl1' C1S' 1.823(14) .
C1S' C2S' 1.499(8) .
C1S' H1S3 0.9900 .
C1S' H1S4 0.9900 .
C2S' Cl2' 1.798(15) .
C2S' H2S3 0.9900 .
C2S' H2S4 0.9900 .
C3S C3S 1.508(8) 2_777
C3S Cl3 1.796(4) .
C3S H3S1 0.9900 .
C3S H3S2 0.9900 .
C3S' C3S' 1.505(13) 2_777
C3S' Cl3' 1.772(6) .
C3S' H3S3 0.9900 .
C3S' H3S4 0.9900 .

loop_
_geom_torsion_atom_site_label_1
_geom_torsion_atom_site_label_2
_geom_torsion_atom_site_label_3
_geom_torsion_atom_site_label_4
_geom_torsion
C8 C3 C4 C5 0.5(3)
C2 C3 C4 C5 -177.91(17)
C3 C4 C5 C6 -0.8(3)
C9 N1 C6 C7 16.6(3)
C16 N1 C6 C7 -166.16(17)
C9 N1 C6 C5 -163.18(18)
C16 N1 C6 C5 14.1(3)
C4 C5 C6 N1 -179.94(17)
C4 C5 C6 C7 0.3(3)
N1 C6 C7 C8 -179.30(17)
C5 C6 C7 C8 0.5(3)
C6 C7 C8 C3 -0.8(3)
C4 C3 C8 C7 0.3(3)
C2 C3 C8 C7 178.69(17)
C6 N1 C9 C14 -124.46(19)
C16 N1 C9 C14 58.1(2)
C6 N1 C9 C10 58.1(3)
C16 N1 C9 C10 -119.3(2)
C14 C9 C10 C11 -0.2(3)
N1 C9 C10 C11 177.30(18)
C9 C10 C11 C12 -1.1(3)
C15 O1 C12 C13 -0.9(3)
C15 O1 C12 C11 178.65(18)
C10 C11 C12 O1 -178.05(18)
C10 C11 C12 C13 1.5(3)
O1 C12 C13 C14 178.94(18)
C11 C12 C13 C14 -0.5(3)
C10 C9 C14 C13 1.1(3)
N1 C9 C14 C13 -176.40(17)
C12 C13 C14 C9 -0.7(3)
C6 N1 C16 C17 53.6(3)
C9 N1 C16 C17 -129.03(19)
C6 N1 C16 C21 -127.76(19)
C9 N1 C16 C21 49.6(2)
C21 C16 C17 C18 1.8(3)
N1 C16 C17 C18 -179.55(17)
C16 C17 C18 C19 -1.1(3)
C22 O2 C19 C20 -171.25(17)
C22 O2 C19 C18 10.0(3)
C17 C18 C19 O2 178.69(17)
C17 C18 C19 C20 -0.1(3)
O2 C19 C20 C21 -178.27(16)
C18 C19 C20 C21 0.6(3)
C19 C20 C21 C16 0.1(3)
C17 C16 C21 C20 -1.3(3)
N1 C16 C21 C20 -179.92(16)
C30 C25 C26 C27 -0.3(3)
C24 C25 C26 C27 176.67(17)
C25 C26 C27 C28 0.5(3)
C38 N2 C28 C29 169.89(16)
C31 N2 C28 C29 12.4(3)
C38 N2 C28 C27 -11.7(3)
C31 N2 C28 C27 -169.15(17)
C26 C27 C28 N2 -178.58(17)
C26 C27 C28 C29 -0.1(3)
N2 C28 C29 C30 178.01(16)
C27 C28 C29 C30 -0.5(3)
C28 C29 C30 C25 0.6(3)
C26 C25 C30 C29 -0.3(3)
C24 C25 C30 C29 -177.20(16)
C28 N2 C31 C32 -88.4(2)
C38 N2 C31 C32 112.53(19)
C28 N2 C31 C36 93.0(2)
C38 N2 C31 C36 -66.1(2)
C36 C31 C32 C33 -2.1(3)
N2 C31 C32 C33 179.27(16)
C31 C32 C33 C34 0.8(3)
C37 O3 C34 C33 12.0(3)
C37 O3 C34 C35 -168.14(16)
C32 C33 C34 O3 -178.55(17)
C32 C33 C34 C35 1.6(3)
O3 C34 C35 C36 177.51(16)
C33 C34 C35 C36 -2.6(3)
C34 C35 C36 C31 1.3(3)
C32 C31 C36 C35 1.1(3)
N2 C31 C36 C35 179.70(16)
C28 N2 C38 C39 -71.9(2)
C31 N2 C38 C39 86.7(2)
C28 N2 C38 C43 113.6(2)
C31 N2 C38 C43 -87.7(2)
C43 C38 C39 C40 2.3(3)
N2 C38 C39 C40 -172.12(16)
C38 C39 C40 C41 -0.4(3)
C44 O4 C41 C40 -4.0(3)
C44 O4 C41 C42 176.33(17)
C39 C40 C41 O4 178.62(16)
C39 C40 C41 C42 -1.7(3)
O4 C41 C42 C43 -178.39(16)
C40 C41 C42 C43 1.9(3)
C41 C42 C43 C38 0.0(3)
C39 C38 C43 C42 -2.1(3)
N2 C38 C43 C42 172.48(16)
C52 C47 C48 C49 1.1(3)
C46 C47 C48 C49 -175.36(17)
C47 C48 C49 C50 0.4(3)
C53 N3 C50 C51 -162.71(17)
C60 N3 C50 C51 28.2(3)
C53 N3 C50 C49 17.5(3)
C60 N3 C50 C49 -151.64(17)
C48 C49 C50 N3 177.82(17)
C48 C49 C50 C51 -2.0(3)
N3 C50 C51 C52 -177.82(17)
C49 C50 C51 C52 2.0(3)
C50 C51 C52 C47 -0.4(3)
C48 C47 C52 C51 -1.1(3)
C46 C47 C52 C51 175.29(17)
C50 N3 C53 C54 46.7(3)
C60 N3 C53 C54 -143.81(17)
C50 N3 C53 C58 -134.86(18)
C60 N3 C53 C58 34.6(2)
C58 C53 C54 C55 0.5(3)
N3 C53 C54 C55 178.90(16)
C53 C54 C55 C56 -1.3(3)
C59 O5 C56 C55 11.2(3)
C59 O5 C56 C57 -168.32(16)
C54 C55 C56 O5 -178.65(16)
C54 C55 C56 C57 0.9(3)
O5 C56 C57 C58 179.85(15)
C55 C56 C57 C58 0.3(3)
C56 C57 C58 C53 -1.1(3)
C54 C53 C58 C57 0.7(3)
N3 C53 C58 C57 -177.77(16)
C50 N3 C60 C65 -132.65(18)
C53 N3 C60 C65 57.6(2)
C50 N3 C60 C61 50.7(2)
C53 N3 C60 C61 -119.06(19)
C65 C60 C61 C62 0.9(3)
N3 C60 C61 C62 177.56(17)
C60 C61 C62 C63 -1.0(3)
C66 O6 C63 C64 0.9(3)
C66 O6 C63 C62 -179.14(18)
C61 C62 C63 O6 -179.79(17)
C61 C62 C63 C64 0.1(3)
O6 C63 C64 C65 -179.19(17)
C62 C63 C64 C65 0.9(3)
C61 C60 C65 C64 0.1(3)
N3 C60 C65 C64 -176.58(16)
C63 C64 C65 C60 -1.0(3)
C74 C69 C70 C71 -0.9(3)
C68 C69 C70 C71 179.91(17)
C69 C70 C71 C72 0.0(3)
C82 N4 C72 C71 -35.9(3)
C75 N4 C72 C71 162.27(18)
C82 N4 C72 C73 145.68(19)
C75 N4 C72 C73 -16.2(3)
C70 C71 C72 N4 -177.66(17)
C70 C71 C72 C73 0.8(3)
N4 C72 C73 C74 177.65(18)
C71 C72 C73 C74 -0.8(3)
C72 C73 C74 C69 0.0(3)
C70 C69 C74 C73 0.8(3)
C68 C69 C74 C73 -179.90(18)
C72 N4 C75 C80 114.73(19)
C82 N4 C75 C80 -47.9(2)
C72 N4 C75 C76 -64.8(2)
C82 N4 C75 C76 132.51(18)
C80 C75 C76 C77 -0.1(3)
N4 C75 C76 C77 179.49(16)
C75 C76 C77 C78 0.2(3)
C81 O7 C78 C79 -4.7(3)
C81 O7 C78 C77 175.69(17)
C76 C77 C78 O7 179.57(16)
C76 C77 C78 C79 0.0(3)
O7 C78 C79 C80 -179.76(16)
C77 C78 C79 C80 -0.2(3)
C76 C75 C80 C79 -0.2(3)
N4 C75 C80 C79 -179.72(16)
C78 C79 C80 C75 0.3(3)
C72 N4 C82 C83 -35.1(3)
C75 N4 C82 C83 127.12(19)
C72 N4 C82 C87 147.09(19)
C75 N4 C82 C87 -50.7(2)
C87 C82 C83 C84 -0.7(3)
N4 C82 C83 C84 -178.49(17)
C82 C83 C84 C85 1.2(3)
C88 O8 C85 C84 6.9(3)
C88 O8 C85 C86 -173.74(19)
C83 C84 C85 O8 178.76(18)
C83 C84 C85 C86 -0.6(3)
O8 C85 C86 C87 179.99(19)
C84 C85 C86 C87 -0.6(3)
C85 C86 C87 C82 1.2(3)
C83 C82 C87 C86 -0.5(3)
N4 C82 C87 C86 177.34(18)
Cl1 C1S C2S Cl2 -174.4(10)
Cl1' C1S' C2S' Cl2' 171.5(16)
